data_1506301
loop_
_publ_author_name
'Duan, Xin-Hua'
'Guo, Li-Na'
'Bi, Hai-Peng'
'Liu, Xue-Yuan'
'Liang, Yong-Min'

_publ_section_title
;
 Highly regioselective synthesis of 2,3-disubstituted indenes via a novel
 palladium-catalyzed cyclization reaction of propargylic carbonates with
 carbon nucleophiles.
;
_journal_issue 25
_journal_name_full 'Organic letters'
_journal_page_first 5777
_journal_page_last 5780
_journal_paper_doi 10.1021/ol062405f
_journal_volume 8
_journal_year 2006
_chemical_formula_sum 'C21 H24 O6'
_chemical_formula_weight 372.40
_chemical_name_systematic
; 
 ? 
;
_space_group_IT_number 14
_symmetry_cell_setting monoclinic
_symmetry_space_group_name_Hall '-P 2ybc'
_symmetry_space_group_name_H-M 'P 1 21/c 1'
_atom_sites_solution_hydrogens geom
_atom_sites_solution_primary direct
_atom_sites_solution_secondary difmap
_audit_creation_method SHELXL-97
_cell_angle_alpha 90.00
_cell_angle_beta 96.047(4)
_cell_angle_gamma 90.00
_cell_formula_units_Z 4
_cell_length_a 11.0511(10)
_cell_length_b 20.5371(16)
_cell_length_c 9.0441(8)
_cell_measurement_temperature 294(2)
_cell_volume 2041.2(3)
_computing_cell_refinement 'Bruker SMART'
_computing_data_collection 'Bruker SMART'
_computing_data_reduction 'Bruker SAINT'
_computing_molecular_graphics 'Bruker SHELXTL'
_computing_publication_material 'Bruker SHELXTL'
_computing_structure_refinement 'SHELXL-97 (Sheldrick, 1997)'
_computing_structure_solution 'SHELXS-97 (Sheldrick, 1990)'
_diffrn_ambient_temperature 294(2)
_diffrn_measured_fraction_theta_full 0.999
_diffrn_measured_fraction_theta_max 0.999
_diffrn_measurement_device_type 'CCD area detector'
_diffrn_measurement_method 'phi and omega scans'
_diffrn_radiation_monochromator graphite
_diffrn_radiation_source 'fine-focus sealed tube'
_diffrn_radiation_type MoK\a
_diffrn_radiation_wavelength 0.71073
_diffrn_reflns_av_R_equivalents 0.0363
_diffrn_reflns_av_sigmaI/netI 0.0417
_diffrn_reflns_limit_h_max 10
_diffrn_reflns_limit_h_min -13
_diffrn_reflns_limit_k_max 24
_diffrn_reflns_limit_k_min -25
_diffrn_reflns_limit_l_max 11
_diffrn_reflns_limit_l_min -10
_diffrn_reflns_number 11295
_diffrn_reflns_theta_full 26.00
_diffrn_reflns_theta_max 26.00
_diffrn_reflns_theta_min 1.85
_exptl_absorpt_coefficient_mu 0.088
_exptl_absorpt_correction_T_max 0.9655
_exptl_absorpt_correction_T_min 0.9530
_exptl_crystal_density_diffrn 1.212
_exptl_crystal_density_method 'not measured'
_exptl_crystal_F_000 792
_exptl_crystal_size_max 0.55
_exptl_crystal_size_mid 0.50
_exptl_crystal_size_min 0.40
_refine_diff_density_max 0.401
_refine_diff_density_min -0.233
_refine_diff_density_rms 0.039
_refine_ls_extinction_coef 0.030(5)
_refine_ls_extinction_expression Fc^*^=kFc[1+0.001xFc^2^\l^3^/sin(2\q)]^-1/4^
_refine_ls_extinction_method SHELXL
_refine_ls_goodness_of_fit_ref 1.183
_refine_ls_hydrogen_treatment mixed
_refine_ls_matrix_type full
_refine_ls_number_parameters 251
_refine_ls_number_reflns 4008
_refine_ls_number_restraints 4
_refine_ls_restrained_S_all 1.251
_refine_ls_R_factor_all 0.0977
_refine_ls_R_factor_gt 0.0603
_refine_ls_shift/su_max 0.000
_refine_ls_shift/su_mean 0.000
_refine_ls_structure_factor_coef Fsqd
_refine_ls_weighting_details 'calc w=1/[\s^2^(Fo^2^)+(0.1118P)^2^+0.0000P] where P=(Fo^2^+2Fc^2^)/3'
_refine_ls_weighting_scheme calc
_refine_ls_wR_factor_gt 0.1856
_refine_ls_wR_factor_ref 0.2172
_reflns_number_gt 2408
_reflns_number_total 4008
_reflns_threshold_expression >2sigma(I)
_cod_data_source_file ol062405fsi20060929_093613.cif
_cod_data_source_block p21c
_cod_depositor_comments
;
The following automatic conversions were performed:

'_symmetry_cell_setting' value 'Monoclinic' changed to 'monoclinic'
according to /home/saulius/struct/CIF-dictionaries/cif_core.dic
dictionary named 'cif_core.dic' version 2.4.1 from 2010-06-29.

Automatic conversion script
Id: cif_fix_values 1715 2011-07-08 13:25:40Z adriana 
;
_cod_original_sg_symbol_H-M 'P2(1)/c  '
_cod_database_code 1506301

loop_
_symmetry_equiv_pos_as_xyz
'x, y, z'
'-x, y+1/2, -z+1/2'
'-x, -y, -z'
'x, -y-1/2, z-1/2'

loop_
_atom_site_label
_atom_site_type_symbol
_atom_site_fract_x
_atom_site_fract_y
_atom_site_fract_z
_atom_site_U_iso_or_equiv
_atom_site_adp_type
_atom_site_occupancy
_atom_site_symmetry_multiplicity
_atom_site_calc_flag
_atom_site_refinement_flags
C1 C 0.1572(2) 0.13128(11) 0.1491(3) 0.0559(6) Uani 1 1 d .
C2 C 0.1544(3) 0.14241(13) -0.0026(3) 0.0686(8) Uani 1 1 d .
H2 H 0.0821 0.1528 -0.0598 0.082 Uiso 1 1 calc R
C3 C 0.2624(3) 0.13749(15) -0.0657(3) 0.0789(9) Uani 1 1 d .
H3 H 0.2631 0.1457 -0.1667 0.095 Uiso 1 1 calc R
C4 C 0.3692(3) 0.12060(15) 0.0179(3) 0.0763(8) Uani 1 1 d .
H4 H 0.4403 0.1164 -0.0279 0.092 Uiso 1 1 calc R
C5 C 0.3720(2) 0.10986(13) 0.1694(3) 0.0659(7) Uani 1 1 d .
H5 H 0.4444 0.0991 0.2260 0.079 Uiso 1 1 calc R
C6 C 0.2651(2) 0.11546(11) 0.2348(3) 0.0542(6) Uani 1 1 d .
C7 C 0.2396(2) 0.10615(11) 0.3902(2) 0.0542(6) Uani 1 1 d .
C8 C 0.1201(2) 0.11456(11) 0.4017(3) 0.0551(6) Uani 1 1 d .
C9 C 0.0545(2) 0.13022(11) 0.2482(3) 0.0548(6) Uani 1 1 d .
C10 C 0.0564(2) 0.10849(14) 0.5380(3) 0.0710(8) Uani 1 1 d .
H10A H 0.1105 0.0895 0.6163 0.106 Uiso 1 1 calc R
H10B H -0.0139 0.0812 0.5175 0.106 Uiso 1 1 calc R
H10C H 0.0316 0.1508 0.5681 0.106 Uiso 1 1 calc R
C11 C 0.3345(2) 0.09031(12) 0.5124(2) 0.0588(7) Uani 1 1 d .
C12 C 0.4088(2) 0.14020(14) 0.5794(3) 0.0715(8) Uani 1 1 d .
C13 C 0.3905(3) 0.20903(16) 0.5362(4) 0.1003(11) Uani 1 1 d .
H13A H 0.4594 0.2342 0.5768 0.150 Uiso 1 1 calc R
H13B H 0.3183 0.2252 0.5739 0.150 Uiso 1 1 calc R
H13C H 0.3820 0.2125 0.4298 0.150 Uiso 1 1 calc R
C14 C 0.3516(3) 0.02672(14) 0.5626(3) 0.0713(8) Uani 1 1 d .
C15 C 0.2775(3) -0.02830(15) 0.5028(4) 0.0940(10) Uani 1 1 d .
H15A H 0.3218 -0.0526 0.4356 0.141 Uiso 1 1 calc R
H15B H 0.2032 -0.0123 0.4507 0.141 Uiso 1 1 calc R
H15C H 0.2590 -0.0560 0.5829 0.141 Uiso 1 1 calc R
C16 C -0.0116(3) 0.19606(13) 0.2527(3) 0.0669(7) Uani 1 1 d .
C17 C -0.1855(3) 0.24860(16) 0.3289(5) 0.1058(12) Uani 1 1 d D
H17A H -0.1845 0.2759 0.2415 0.127 Uiso 1 1 calc R
H17B H -0.1515 0.2732 0.4150 0.127 Uiso 1 1 calc R
C18 C -0.3098(4) 0.2289(2) 0.3470(7) 0.162(2) Uani 1 1 d D
H18A H -0.3398 0.2011 0.2660 0.242 Uiso 1 1 calc R
H18B H -0.3605 0.2668 0.3479 0.242 Uiso 1 1 calc R
H18C H -0.3109 0.2057 0.4391 0.242 Uiso 1 1 calc R
C19 C -0.0331(2) 0.07585(12) 0.1945(3) 0.0638(7) Uani 1 1 d .
C20 C -0.1881(3) 0.04487(18) 0.0076(5) 0.1180(14) Uani 1 1 d D
H20A H -0.1540 0.0270 -0.0782 0.142 Uiso 1 1 calc R
H20B H -0.1954 0.0097 0.0777 0.142 Uiso 1 1 calc R
C21 C -0.2963(4) 0.0685(3) -0.0342(9) 0.242(4) Uani 1 1 d D
H21A H -0.3217 0.0957 0.0432 0.363 Uiso 1 1 calc R
H21B H -0.3530 0.0334 -0.0536 0.363 Uiso 1 1 calc R
H21C H -0.2934 0.0938 -0.1230 0.363 Uiso 1 1 calc R
O1 O 0.49579(18) 0.12768(12) 0.6818(2) 0.0967(7) Uani 1 1 d .
O2 O 0.4371(2) 0.01242(11) 0.6688(2) 0.0970(7) Uani 1 1 d .
H2A H 0.4738 0.0457 0.6964 0.146 Uiso 1 1 calc R
O3 O -0.11429(19) 0.18980(9) 0.3126(2) 0.0847(7) Uani 1 1 d D
O4 O 0.0271(2) 0.24598(10) 0.2132(3) 0.1087(8) Uani 1 1 d .
O5 O -0.10596(18) 0.09419(9) 0.0765(2) 0.0875(7) Uani 1 1 d D
O6 O -0.0329(2) 0.02299(9) 0.2468(2) 0.0970(7) Uani 1 1 d .

loop_
_atom_site_aniso_label
_atom_site_aniso_U_11
_atom_site_aniso_U_22
_atom_site_aniso_U_33
_atom_site_aniso_U_23
_atom_site_aniso_U_13
_atom_site_aniso_U_12
C1 0.0621(15) 0.0511(13) 0.0518(13) 0.0046(10) -0.0062(11) -0.0004(10)
C2 0.0750(19) 0.0708(17) 0.0565(15) 0.0078(12) -0.0098(13) -0.0036(13)
C3 0.094(2) 0.094(2) 0.0490(15) 0.0056(13) 0.0065(15) -0.0083(16)
C4 0.0777(19) 0.089(2) 0.0630(17) 0.0016(14) 0.0107(14) -0.0029(15)
C5 0.0626(16) 0.0733(17) 0.0611(16) 0.0059(12) 0.0028(13) 0.0006(12)
C6 0.0566(15) 0.0517(13) 0.0532(14) 0.0036(10) 0.0000(11) 0.0012(10)
C7 0.0565(15) 0.0535(14) 0.0510(14) 0.0057(10) -0.0019(11) 0.0050(10)
C8 0.0600(15) 0.0501(13) 0.0531(14) 0.0047(10) -0.0036(11) 0.0032(10)
C9 0.0551(14) 0.0498(13) 0.0562(14) 0.0017(10) -0.0094(11) 0.0046(10)
C10 0.0684(17) 0.0798(19) 0.0656(16) 0.0029(13) 0.0109(13) 0.0073(13)
C11 0.0551(14) 0.0707(16) 0.0492(13) 0.0082(11) -0.0012(11) 0.0096(11)
C12 0.0647(17) 0.089(2) 0.0593(15) -0.0020(14) -0.0024(13) 0.0022(13)
C13 0.107(2) 0.081(2) 0.106(2) -0.0047(18) -0.022(2) -0.0139(17)
C14 0.0715(17) 0.0777(19) 0.0647(16) 0.0156(14) 0.0071(14) 0.0140(14)
C15 0.104(2) 0.073(2) 0.104(2) 0.0162(17) 0.011(2) 0.0123(17)
C16 0.0734(19) 0.0538(16) 0.0688(16) -0.0016(12) -0.0138(14) 0.0058(12)
C17 0.102(3) 0.080(2) 0.131(3) -0.017(2) -0.005(2) 0.0381(18)
C18 0.090(3) 0.134(4) 0.257(6) -0.033(4) 0.002(3) 0.044(3)
C19 0.0608(15) 0.0585(16) 0.0704(16) -0.0027(13) -0.0009(13) 0.0034(11)
C20 0.089(2) 0.093(3) 0.160(3) -0.043(2) -0.046(2) -0.0062(18)
C21 0.148(4) 0.116(4) 0.421(11) -0.035(5) -0.163(6) -0.007(3)
O1 0.0761(13) 0.135(2) 0.0720(13) -0.0028(12) -0.0273(11) 0.0014(11)
O2 0.0934(16) 0.1121(17) 0.0815(14) 0.0315(13) -0.0100(11) 0.0324(12)
O3 0.0701(13) 0.0657(13) 0.1181(17) -0.0039(11) 0.0087(12) 0.0170(9)
O4 0.129(2) 0.0519(13) 0.148(2) 0.0184(12) 0.0316(16) 0.0089(11)
O5 0.0807(13) 0.0707(12) 0.1013(14) -0.0086(10) -0.0368(11) -0.0011(9)
O6 0.1228(18) 0.0589(13) 0.1041(15) 0.0105(11) -0.0117(13) -0.0199(11)

loop_
_atom_type_symbol
_atom_type_description
_atom_type_scat_dispersion_real
_atom_type_scat_dispersion_imag
_atom_type_scat_source
C C 0.0033 0.0016 'International Tables Vol C Tables 4.2.6.8 and 6.1.1.4'
H H 0.0000 0.0000 'International Tables Vol C Tables 4.2.6.8 and 6.1.1.4'
O O 0.0106 0.0060 'International Tables Vol C Tables 4.2.6.8 and 6.1.1.4'

loop_
_geom_angle_atom_site_label_1
_geom_angle_atom_site_label_2
_geom_angle_atom_site_label_3
_geom_angle
C2 C1 C6 121.2(2)
C2 C1 C9 130.2(2)
C6 C1 C9 108.6(2)
C3 C2 C1 117.8(2)
C3 C2 H2 121.1
C1 C2 H2 121.1
C4 C3 C2 121.4(2)
C4 C3 H3 119.3
C2 C3 H3 119.3
C3 C4 C5 120.7(3)
C3 C4 H4 119.6
C5 C4 H4 119.6
C6 C5 C4 118.7(2)
C6 C5 H5 120.6
C4 C5 H5 120.6
C5 C6 C1 120.2(2)
C5 C6 C7 130.9(2)
C1 C6 C7 108.8(2)
C8 C7 C6 110.1(2)
C8 C7 C11 126.5(2)
C6 C7 C11 123.4(2)
C7 C8 C10 127.3(2)
C7 C8 C9 109.4(2)
C10 C8 C9 123.3(2)
C1 C9 C19 108.17(18)
C1 C9 C8 103.04(18)
C19 C9 C8 111.07(19)
C1 C9 C16 112.9(2)
C19 C9 C16 111.4(2)
C8 C9 C16 109.96(19)
C8 C10 H10A 109.5
C8 C10 H10B 109.5
H10A C10 H10B 109.5
C8 C10 H10C 109.5
H10A C10 H10C 109.5
H10B C10 H10C 109.5
C14 C11 C12 119.3(2)
C14 C11 C7 120.9(2)
C12 C11 C7 119.8(2)
O1 C12 C11 121.4(3)
O1 C12 C13 116.9(3)
C11 C12 C13 121.7(2)
C12 C13 H13A 109.5
C12 C13 H13B 109.5
H13A C13 H13B 109.5
C12 C13 H13C 109.5
H13A C13 H13C 109.5
H13B C13 H13C 109.5
O2 C14 C11 120.9(3)
O2 C14 C15 115.5(2)
C11 C14 C15 123.6(3)
C14 C15 H15A 109.5
C14 C15 H15B 109.5
H15A C15 H15B 109.5
C14 C15 H15C 109.5
H15A C15 H15C 109.5
H15B C15 H15C 109.5
O4 C16 O3 124.5(3)
O4 C16 C9 124.5(3)
O3 C16 C9 111.0(2)
O3 C17 C18 107.8(3)
O3 C17 H17A 110.1
C18 C17 H17A 110.1
O3 C17 H17B 110.1
C18 C17 H17B 110.1
H17A C17 H17B 108.5
C17 C18 H18A 109.5
C17 C18 H18B 109.5
H18A C18 H18B 109.5
C17 C18 H18C 109.5
H18A C18 H18C 109.5
H18B C18 H18C 109.5
O6 C19 O5 124.0(2)
O6 C19 C9 124.8(2)
O5 C19 C9 111.2(2)
C21 C20 O5 112.0(3)
C21 C20 H20A 109.2
O5 C20 H20A 109.2
C21 C20 H20B 109.2
O5 C20 H20B 109.2
H20A C20 H20B 107.9
C20 C21 H21A 109.5
C20 C21 H21B 109.5
H21A C21 H21B 109.5
C20 C21 H21C 109.5
H21A C21 H21C 109.5
H21B C21 H21C 109.5
C14 O2 H2A 109.5
C16 O3 C17 117.4(2)
C19 O5 C20 116.5(3)

loop_
_geom_bond_atom_site_label_1
_geom_bond_atom_site_label_2
_geom_bond_distance
C1 C2 1.388(3)
C1 C6 1.390(3)
C1 C9 1.518(4)
C2 C3 1.380(4)
C2 H2 0.9300
C3 C4 1.378(4)
C3 H3 0.9300
C4 C5 1.385(4)
C4 H4 0.9300
C5 C6 1.380(3)
C5 H5 0.9300
C6 C7 1.475(3)
C7 C8 1.347(3)
C7 C11 1.477(3)
C8 C10 1.488(3)
C8 C9 1.531(3)
C9 C19 1.523(3)
C9 C16 1.539(3)
C10 H10A 0.9600
C10 H10B 0.9600
C10 H10C 0.9600
C11 C14 1.389(4)
C11 C12 1.410(4)
C12 O1 1.289(3)
C12 C13 1.475(4)
C13 H13A 0.9600
C13 H13B 0.9600
C13 H13C 0.9600
C14 O2 1.308(3)
C14 C15 1.465(4)
C15 H15A 0.9600
C15 H15B 0.9600
C15 H15C 0.9600
C16 O4 1.181(3)
C16 O3 1.314(3)
C17 O3 1.457(3)
C17 C18 1.457(6)
C17 H17A 0.9700
C17 H17B 0.9700
C18 H18A 0.9600
C18 H18B 0.9600
C18 H18C 0.9600
C19 O6 1.184(3)
C19 O5 1.322(3)
C20 C21 1.309(5)
C20 O5 1.456(4)
C20 H20A 0.9700
C20 H20B 0.9700
C21 H21A 0.9600
C21 H21B 0.9600
C21 H21C 0.9600
O2 H2A 0.8200

loop_
_geom_torsion_atom_site_label_1
_geom_torsion_atom_site_label_2
_geom_torsion_atom_site_label_3
_geom_torsion_atom_site_label_4
_geom_torsion
C6 C1 C2 C3 -0.2(4)
C9 C1 C2 C3 -177.1(2)
C1 C2 C3 C4 1.5(4)
C2 C3 C4 C5 -1.9(4)
C3 C4 C5 C6 0.9(4)
C4 C5 C6 C1 0.3(4)
C4 C5 C6 C7 179.0(2)
C2 C1 C6 C5 -0.7(3)
C9 C1 C6 C5 176.8(2)
C2 C1 C6 C7 -179.6(2)
C9 C1 C6 C7 -2.1(2)
C5 C6 C7 C8 -177.7(2)
C1 C6 C7 C8 1.1(3)
C5 C6 C7 C11 2.6(4)
C1 C6 C7 C11 -178.6(2)
C6 C7 C8 C10 178.9(2)
C11 C7 C8 C10 -1.4(4)
C6 C7 C8 C9 0.4(3)
C11 C7 C8 C9 -179.9(2)
C2 C1 C9 C19 61.8(3)
C6 C1 C9 C19 -115.4(2)
C2 C1 C9 C8 179.5(2)
C6 C1 C9 C8 2.3(2)
C2 C1 C9 C16 -61.9(3)
C6 C1 C9 C16 120.9(2)
C7 C8 C9 C1 -1.6(2)
C10 C8 C9 C1 179.8(2)
C7 C8 C9 C19 114.0(2)
C10 C8 C9 C19 -64.6(3)
C7 C8 C9 C16 -122.3(2)
C10 C8 C9 C16 59.2(3)
C8 C7 C11 C14 80.9(3)
C6 C7 C11 C14 -99.5(3)
C8 C7 C11 C12 -99.1(3)
C6 C7 C11 C12 80.5(3)
C14 C11 C12 O1 3.0(4)
C7 C11 C12 O1 -177.0(2)
C14 C11 C12 C13 -176.7(3)
C7 C11 C12 C13 3.3(4)
C12 C11 C14 O2 -1.4(4)
C7 C11 C14 O2 178.6(2)
C12 C11 C14 C15 178.6(3)
C7 C11 C14 C15 -1.4(4)
C1 C9 C16 O4 -16.2(4)
C19 C9 C16 O4 -138.2(3)
C8 C9 C16 O4 98.3(3)
C1 C9 C16 O3 166.63(19)
C19 C9 C16 O3 44.7(3)
C8 C9 C16 O3 -78.9(2)
C1 C9 C19 O6 97.4(3)
C8 C9 C19 O6 -15.0(4)
C16 C9 C19 O6 -137.9(3)
C1 C9 C19 O5 -79.4(2)
C8 C9 C19 O5 168.2(2)
C16 C9 C19 O5 45.3(3)
O4 C16 O3 C17 1.0(4)
C9 C16 O3 C17 178.1(2)
C18 C17 O3 C16 160.6(3)
O6 C19 O5 C20 -1.3(4)
C9 C19 O5 C20 175.6(2)
C21 C20 O5 C19 139.6(5)

loop_
_cod_related_entry_id
_cod_related_entry_code
_cod_related_entry_database
1 21199646 ChemSpider
